data_2219170
loop_
_publ_author_name
'Sridharan, M.'
'Prasad, K. J. Rajendra'
'Gunaseelan, A. Thomas'
'Thiruvalluvar, A.'
'Butcher, R. J.'

_publ_section_title
;
 6-Chloro-3,4-dihydro-9<i>H</i>-carbazol-1(2<i>H</i>)-one
;
_journal_coeditor_code SJ2518
_journal_issue 8
_journal_name_full 'Acta Crystallographica Section E'
_journal_page_first o1635
_journal_paper_doi 10.1107/S1600536808023441
_journal_volume 64
_journal_year 2008
_chemical_formula_iupac 'C12 H10 Cl N O'
_chemical_formula_moiety 'C12 H10 Cl N O'
_chemical_formula_structural 'C12 H10 Cl N O'
_chemical_formula_sum 'C12 H10 Cl N O'
_chemical_formula_weight 219.66
_chemical_melting_point 475.0(10)
_chemical_name_common 'carbazol derivative'
_chemical_name_systematic
;
6-Chloro-3,4-dihydro-9<i>H</i>-carbazol-1(2<i>H</i>)-one
;
_space_group_IT_number 14
_symmetry_cell_setting monoclinic
_symmetry_space_group_name_Hall '-P 2ybc'
_symmetry_space_group_name_H-M 'P 1 21/c 1'
_atom_sites_solution_hydrogens geom
_atom_sites_solution_primary direct
_atom_sites_solution_secondary difmap
_cell_angle_alpha 90
_cell_angle_beta 100.239(6)
_cell_angle_gamma 90
_cell_formula_units_Z 4
_cell_length_a 10.4211(5)
_cell_length_b 5.6851(3)
_cell_length_c 17.0824(10)
_cell_measurement_reflns_used 1948
_cell_measurement_temperature 200(2)
_cell_measurement_theta_max 34.7376
_cell_measurement_theta_min 4.5700
_cell_volume 995.93(9)
_computing_cell_refinement 'CrysAlis RED (Oxford Diffraction, 2008)'
_computing_data_collection 'CrysAlis CCD (Oxford Diffraction, 2008)'
_computing_data_reduction 'CrysAlis RED (Oxford Diffraction, 2008)'
_computing_molecular_graphics 'ORTEP-3 (Farrugia, 1997)'
_computing_publication_material 'PLATON (Spek, 2003)'
_computing_structure_refinement 'SHELXL97 (Sheldrick, 2008)'
_computing_structure_solution 'SHELXS97 (Sheldrick, 2008)'
_diffrn_ambient_temperature 200(2)
_diffrn_detector_area_resol_mean 10.5081
_diffrn_measured_fraction_theta_full 0.913
_diffrn_measured_fraction_theta_max 0.913
_diffrn_measurement_device_type 'Oxford Diffraction R Gemini'
_diffrn_measurement_method '\f and \w'
_diffrn_radiation_monochromator graphite
_diffrn_radiation_source 'fine-focus sealed tube'
_diffrn_radiation_type MoK\a
_diffrn_radiation_wavelength 0.71073
_diffrn_reflns_av_R_equivalents 0.0719
_diffrn_reflns_av_sigmaI/netI 0.1199
_diffrn_reflns_limit_h_max 15
_diffrn_reflns_limit_h_min -16
_diffrn_reflns_limit_k_max 9
_diffrn_reflns_limit_k_min -9
_diffrn_reflns_limit_l_max 19
_diffrn_reflns_limit_l_min -27
_diffrn_reflns_number 10695
_diffrn_reflns_theta_full 34.72
_diffrn_reflns_theta_max 34.72
_diffrn_reflns_theta_min 4.58
_diffrn_standards_decay_% 0
_diffrn_standards_interval_count 0
_diffrn_standards_interval_time 0
_diffrn_standards_number 0
_exptl_absorpt_coefficient_mu 0.351
_exptl_absorpt_correction_T_max 1.00000
_exptl_absorpt_correction_T_min 0.92305
_exptl_absorpt_correction_type multi-scan
_exptl_absorpt_process_details '(CrysAlis RED; Oxford Diffraction, 2008)'
_exptl_crystal_colour colourless
_exptl_crystal_density_diffrn 1.465
_exptl_crystal_density_method 'Not Measured'
_exptl_crystal_description needle
_exptl_crystal_F_000 456
_exptl_crystal_size_max 0.58
_exptl_crystal_size_mid 0.18
_exptl_crystal_size_min 0.11
_refine_diff_density_max 0.458
_refine_diff_density_min -0.234
_refine_ls_extinction_method none
_refine_ls_goodness_of_fit_ref 0.876
_refine_ls_hydrogen_treatment mixed
_refine_ls_matrix_type full
_refine_ls_number_parameters 140
_refine_ls_number_reflns 3909
_refine_ls_number_restraints 0
_refine_ls_restrained_S_all 0.876
_refine_ls_R_factor_all 0.1530
_refine_ls_R_factor_gt 0.0624
_refine_ls_shift/su_max 0.001
_refine_ls_shift/su_max_lt 0.001
_refine_ls_shift/su_mean 0.000
_refine_ls_structure_factor_coef Fsqd
_refine_ls_weighting_details 'calc w=1/[\s^2^(Fo^2^)+(0.0611P)^2^] where P=(Fo^2^+2Fc^2^)/3'
_refine_ls_weighting_scheme calc
_refine_ls_wR_factor_gt 0.1186
_refine_ls_wR_factor_ref 0.1393
_reflns_number_gt 1793
_reflns_number_total 3909
_reflns_threshold_expression I>2\s(I)
_cod_data_source_file sj2518.cif
_cod_data_source_block I
_cod_depositor_comments
;
The following automatic conversions were performed:
'_symmetry_cell_setting' value 'Monoclinic' changed to 'monoclinic'
according to '/home/saulius/struct/CIF-dictionaries/cif_core.dic'
dictionary named 'cif_core.dic' version 2.4.1 from 2010-06-29.

Automatic conversion script
Id: cif_fix_enum 1527 2010-12-29 10:47:43Z saulius 

The following automatic conversions were performed:

'_symmetry_cell_setting' value 'Monoclinic' changed to 'monoclinic'
according to /home/saulius/struct/CIF-dictionaries/cif_core.dic
dictionary named 'cif_core.dic' version 2.4.1 from 2010-06-29.

Automatic conversion script
Id: cif_fix_values 1715 2011-07-08 13:25:40Z adriana 
;
_cod_original_sg_symbol_H-M 'P 21/c'
_cod_database_code 2219170
_cod_database_fobs_code 2219170

loop_
_symmetry_equiv_pos_site_id
_symmetry_equiv_pos_as_xyz
1 x,y,z
2 -x,1/2+y,1/2-z
3 -x,-y,-z
4 x,1/2-y,1/2+z

loop_
_atom_site_aniso_label
_atom_site_aniso_U_11
_atom_site_aniso_U_22
_atom_site_aniso_U_33
_atom_site_aniso_U_12
_atom_site_aniso_U_13
_atom_site_aniso_U_23
Cl1 0.0407(3) 0.0437(3) 0.0464(3) -0.0017(2) 0.0224(2) 0.0095(3)
O1 0.0350(7) 0.0496(9) 0.0389(8) -0.0151(7) 0.0138(7) -0.0069(8)
N9 0.0308(8) 0.0319(9) 0.0269(8) -0.0096(7) 0.0095(7) -0.0062(8)
C1 0.0222(8) 0.0333(10) 0.0273(9) 0.0006(8) 0.0046(7) 0.0012(9)
C2 0.0336(10) 0.0437(12) 0.0271(10) -0.0017(9) 0.0119(9) -0.0023(10)
C3 0.0424(11) 0.0397(12) 0.0279(10) -0.0077(9) 0.0109(9) -0.0051(10)
C4 0.0459(12) 0.0306(11) 0.0333(11) -0.0057(9) 0.0138(10) -0.0061(10)
C4A 0.0265(9) 0.0262(9) 0.0250(9) 0.0022(7) 0.0051(8) 0.0012(9)
C4B 0.0255(8) 0.0275(10) 0.0223(9) 0.0020(7) 0.0043(7) 0.0035(8)
C5 0.0302(9) 0.0269(10) 0.0294(9) -0.0009(8) 0.0071(8) 0.0023(9)
C6 0.0273(9) 0.0319(11) 0.0305(10) 0.0040(7) 0.0113(8) 0.0085(9)
C7 0.0355(10) 0.0412(12) 0.0266(9) 0.0051(9) 0.0117(9) 0.0005(10)
C8 0.0344(10) 0.0348(11) 0.0276(10) -0.0007(8) 0.0097(8) -0.0046(9)
C8A 0.0244(8) 0.0302(10) 0.0240(9) 0.0004(7) 0.0057(7) 0.0006(9)
C9A 0.0240(8) 0.0287(10) 0.0238(9) 0.0026(7) 0.0056(7) 0.0007(8)

loop_
_atom_site_type_symbol
_atom_site_label
_atom_site_fract_x
_atom_site_fract_y
_atom_site_fract_z
_atom_site_U_iso_or_equiv
_atom_site_thermal_displace_type
_atom_site_calc_flag
_atom_site_refinement_flags
_atom_site_occupancy
Cl Cl1 0.51516(5) 0.81197(10) -0.14449(3) 0.0418(2) Uani d . 1.000
O O1 -0.02083(14) 0.1402(3) 0.10672(9) 0.0403(5) Uani d . 1.000
N N9 0.14769(15) 0.2338(3) -0.00949(10) 0.0293(5) Uani d . 1.000
C C1 0.05496(17) 0.3080(3) 0.11410(11) 0.0276(5) Uani d . 1.000
C C2 0.06417(19) 0.4778(4) 0.18253(12) 0.0340(6) Uani d . 1.000
C C3 0.1973(2) 0.5983(4) 0.20336(12) 0.0361(6) Uani d . 1.000
C C4 0.2388(2) 0.7173(4) 0.13273(12) 0.0358(7) Uani d . 1.000
C C4A 0.22083(17) 0.5536(3) 0.06315(11) 0.0258(5) Uani d . 1.000
C C4B 0.28050(17) 0.5475(3) -0.00559(11) 0.0251(5) Uani d . 1.000
C C5 0.36953(17) 0.6955(3) -0.03472(12) 0.0286(5) Uani d . 1.000
C C6 0.40706(18) 0.6321(3) -0.10471(12) 0.0292(6) Uani d . 1.000
C C7 0.36271(19) 0.4274(4) -0.14660(12) 0.0337(6) Uani d . 1.000
C C8 0.27603(19) 0.2811(4) -0.11885(12) 0.0318(6) Uani d . 1.000
C C8A 0.23419(17) 0.3435(3) -0.04868(11) 0.0260(5) Uani d . 1.000
C C9A 0.13871(17) 0.3614(3) 0.05784(11) 0.0253(5) Uani d . 1.000
H H2A -0.00399 0.59971 0.16903 0.0408 Uiso calc R 1.000
H H2B 0.04640 0.39204 0.22991 0.0408 Uiso calc R 1.000
H H3A 0.26364 0.47952 0.22511 0.0433 Uiso calc R 1.000
H H3B 0.19391 0.71695 0.24535 0.0433 Uiso calc R 1.000
H H4A 0.33155 0.76429 0.14653 0.0430 Uiso calc R 1.000
H H4B 0.18603 0.86099 0.11876 0.0430 Uiso calc R 1.000
H H5 0.40231 0.83389 -0.00698 0.0343 Uiso calc R 1.000
H H7 0.39275 0.38971 -0.19443 0.0404 Uiso calc R 1.000
H H8 0.24555 0.14153 -0.14666 0.0381 Uiso calc R 1.000
H H9 0.1137(19) 0.107(4) -0.0230(12) 0.023(5) Uiso d . 1.000

loop_
_atom_type_symbol
_atom_type_description
_atom_type_scat_dispersion_real
_atom_type_scat_dispersion_imag
_atom_type_scat_source
O O 0.0106 0.0060 'International Tables Vol C Tables 4.2.6.8 and 6.1.1.4'
N N 0.0061 0.0033 'International Tables Vol C Tables 4.2.6.8 and 6.1.1.4'
Cl Cl 0.1484 0.1585 'International Tables Vol C Tables 4.2.6.8 and 6.1.1.4'
H H 0.0000 0.0000 'International Tables Vol C Tables 4.2.6.8 and 6.1.1.4'
C C 0.0033 0.0016 'International Tables Vol C Tables 4.2.6.8 and 6.1.1.4'

loop_
_geom_angle_atom_site_label_1
_geom_angle_atom_site_label_2
_geom_angle_atom_site_label_3
_geom_angle
_geom_angle_publ_flag
C8A N9 C9A 108.53(15) no
C9A N9 H9 127.6(14) no
C8A N9 H9 123.7(14) no
O1 C1 C9A 123.29(17) no
O1 C1 C2 121.85(17) no
C2 C1 C9A 114.85(16) no
C1 C2 C3 113.41(16) no
C2 C3 C4 112.99(17) no
C3 C4 C4A 110.04(18) no
C4B C4A C9A 106.44(16) no
C4 C4A C4B 131.28(17) no
C4 C4A C9A 122.24(17) no
C5 C4B C8A 119.51(17) no
C4A C4B C8A 106.93(15) no
C4A C4B C5 133.57(17) no
C4B C5 C6 117.36(16) no
Cl1 C6 C5 119.30(14) no
Cl1 C6 C7 117.70(15) no
C5 C6 C7 123.00(17) no
C6 C7 C8 120.30(19) no
C7 C8 C8A 117.96(19) no
N9 C8A C8 129.85(17) no
C4B C8A C8 121.86(17) no
N9 C8A C4B 108.29(16) no
C1 C9A C4A 124.38(17) no
N9 C9A C1 125.83(16) no
N9 C9A C4A 109.78(16) no
C1 C2 H2A 109.00 no
C1 C2 H2B 109.00 no
C3 C2 H2A 109.00 no
C3 C2 H2B 109.00 no
H2A C2 H2B 108.00 no
C2 C3 H3A 109.00 no
C2 C3 H3B 109.00 no
C4 C3 H3A 109.00 no
C4 C3 H3B 109.00 no
H3A C3 H3B 108.00 no
C3 C4 H4A 110.00 no
C3 C4 H4B 110.00 no
C4A C4 H4A 110.00 no
C4A C4 H4B 110.00 no
H4A C4 H4B 108.00 no
C4B C5 H5 121.00 no
C6 C5 H5 121.00 no
C6 C7 H7 120.00 no
C8 C7 H7 120.00 no
C7 C8 H8 121.00 no
C8A C8 H8 121.00 no

loop_
_geom_bond_atom_site_label_1
_geom_bond_atom_site_label_2
_geom_bond_distance
_geom_bond_publ_flag
Cl1 C6 1.7460(19) no
O1 C1 1.231(2) no
N9 C8A 1.365(2) no
N9 C9A 1.377(2) no
N9 H9 0.82(2) no
C1 C9A 1.441(3) no
C1 C2 1.506(3) no
C2 C3 1.531(3) no
C3 C4 1.512(3) no
C4 C4A 1.495(3) no
C4A C4B 1.424(3) no
C4A C9A 1.381(2) no
C4B C8A 1.412(2) no
C4B C5 1.407(3) no
C5 C6 1.371(3) no
C6 C7 1.401(3) no
C7 C8 1.373(3) no
C8 C8A 1.392(3) no
C2 H2A 0.9900 no
C2 H2B 0.9900 no
C3 H3A 0.9900 no
C3 H3B 0.9900 no
C4 H4A 0.9900 no
C4 H4B 0.9900 no
C5 H5 0.9500 no
C7 H7 0.9500 no
C8 H8 0.9500 no

loop_
_geom_contact_atom_site_label_1
_geom_contact_atom_site_label_2
_geom_contact_distance
_geom_contact_site_symmetry_2
_geom_contact_publ_flag
Cl1 C4A 3.5299(19) 3_665 no
Cl1 H7 3.1000 2_654 no
Cl1 H4A 2.8900 3_675 no
O1 N9 2.924(2) . no
O1 N9 2.872(2) 3_555 no
O1 H4B 2.6600 1_545 no
O1 H9 2.83(2) . no
O1 H9 2.11(2) 3_555 no
N9 O1 2.924(2) . no
N9 O1 2.872(2) 3_555 no
C4A Cl1 3.5299(19) 3_665 no
C5 C5 3.549(3) 3_665 no
C5 C6 3.548(3) 3_665 no
C6 C5 3.548(3) 3_665 no
C9A C9A 3.566(3) 3_565 no
C1 H4B 2.8800 1_545 no
C3 H8 2.8700 4_555 no
C7 H3B 3.0700 4_564 no
C8 H2A 2.8900 3_565 no
C8 H3A 3.0300 4_554 no
C8A H2A 2.8900 3_565 no
C9A H3A 3.0000 . no
C9A H4B 3.0400 1_545 no
H2A H2B 2.4900 2_555 no
H2A C8 2.8900 3_565 no
H2A C8A 2.8900 3_565 no
H2B H2A 2.4900 2_545 no
H3A C9A 3.0000 . no
H3A C8 3.0300 4_555 no
H3A H8 2.3400 4_555 no
H3B C7 3.0700 4_565 no
H4A Cl1 2.8900 3_675 no
H4B O1 2.6600 1_565 no
H4B C1 2.8800 1_565 no
H4B C9A 3.0400 1_565 no
H7 Cl1 3.1000 2_644 no
H8 C3 2.8700 4_554 no
H8 H3A 2.3400 4_554 no
H9 O1 2.83(2) . no
H9 O1 2.11(2) 3_555 no

loop_
_geom_hbond_atom_site_label_D
_geom_hbond_atom_site_label_H
_geom_hbond_atom_site_label_A
_geom_hbond_site_symmetry_A
_geom_hbond_distance_DH
_geom_hbond_distance_HA
_geom_hbond_distance_DA
_geom_hbond_angle_DHA
_geom_hbond_publ_flag
N9 H9 O1 3_555 0.82(2) 2.11(2) 2.872(2) 154(2) yes

loop_
_geom_torsion_atom_site_label_1
_geom_torsion_atom_site_label_2
_geom_torsion_atom_site_label_3
_geom_torsion_atom_site_label_4
_geom_torsion
_geom_torsion_publ_flag
C9A N9 C8A C4B -0.6(2) no
C9A N9 C8A C8 179.52(19) no
C8A N9 C9A C1 178.12(17) no
C8A N9 C9A C4A -0.7(2) no
C2 C1 C9A N9 -179.78(17) no
C2 C1 C9A C4A -1.1(3) no
O1 C1 C2 C3 153.79(19) no
C9A C1 C2 C3 -27.7(2) no
O1 C1 C9A N9 -1.3(3) no
O1 C1 C9A C4A 177.38(18) no
C1 C2 C3 C4 53.7(2) no
C2 C3 C4 C4A -48.1(2) no
C3 C4 C4A C4B -157.05(19) no
C3 C4 C4A C9A 20.1(3) no
C4 C4A C9A N9 -176.05(17) no
C4 C4A C9A C1 5.1(3) no
C9A C4A C4B C8A -2.0(2) no
C4 C4A C4B C5 -4.2(4) no
C4 C4A C4B C8A 175.46(19) no
C9A C4A C4B C5 178.3(2) no
C4B C4A C9A N9 1.7(2) no
C4B C4A C9A C1 -177.15(17) no
C4A C4B C8A N9 1.6(2) no
C5 C4B C8A C8 1.3(3) no
C4A C4B C8A C8 -178.47(18) no
C5 C4B C8A N9 -178.63(16) no
C4A C4B C5 C6 179.7(2) no
C8A C4B C5 C6 0.0(3) no
C4B C5 C6 Cl1 178.90(14) no
C4B C5 C6 C7 -1.2(3) no
Cl1 C6 C7 C8 -178.99(16) no
C5 C6 C7 C8 1.1(3) no
C6 C7 C8 C8A 0.2(3) no
C7 C8 C8A N9 178.52(19) no
C7 C8 C8A C4B -1.4(3) no

loop_
_cod_related_entry_id
_cod_related_entry_database
_cod_related_entry_code
1 ChemSpider 532852
